data_2101354
loop_
_publ_author_name
'Sheikh-Ali, B. M.'
'Rapta, M.'
'Jameson, G. B.'
'Weiss, R. G.'

_publ_section_title
;
 Molecular conformations and crystal packing properties of five
 4-alkyl-<i>N</i>-(4-cyanophenyl)piperidines by X-ray diffraction: a
 surprising dependence upon alkyl chain length
;
_journal_issue 5
_journal_name_full 'Acta Crystallographica Section B'
_journal_page_first 823
_journal_page_last 835
_journal_paper_doi 10.1107/S0108768194013054
_journal_volume 51
_journal_year 1995
_chemical_formula_sum 'C18 H26 N2'
_chemical_formula_weight 270.41
_space_group_IT_number 2
_space_group_name_Hall '-P 1'
_space_group_name_H-M_alt 'P -1'
_symmetry_cell_setting triclinic
_symmetry_space_group_name_Hall '-P 1'
_symmetry_space_group_name_H-M 'P -1'
_cell_angle_alpha 106.69(2)
_cell_angle_beta 93.69(3)
_cell_angle_gamma 93.33(3)
_cell_formula_units_Z 2
_cell_length_a 6.369(3)
_cell_length_b 9.071(3)
_cell_length_c 14.682(4)
_cell_volume 808.2(5)
_diffrn_radiation_type Mo
_diffrn_radiation_wavelength 0.71073
_exptl_absorpt_coefficient_mu 0.065
_exptl_crystal_density_diffrn 1.111
_exptl_crystal_F_000 296
_cod_data_source_file gr0375.cif
_cod_data_source_block gr0375c
_cod_database_code 2101354

loop_
_space_group_symop_id
_space_group_symop_operation_xyz
1 x,y,z
2 -x,-y,-z

loop_
_atom_site_label
_atom_site_fract_x
_atom_site_fract_y
_atom_site_fract_z
_atom_site_U_iso_or_equiv
N(1) .2806(5) -.4695(3) .5464(2) .0510(10)
C(2) .2621(5) -.3868(3) .5006(2) .0390(10)
C(3) .2341(5) -.2782(3) .4466(2) .0370(10)
C(4) .0350(6) -.2397(4) .4240(3) .0590(10)
C(5) .0058(6) -.1323(4) .3760(3) .0570(10)
C(6) .1739(5) -.0563(3) .3483(2) .0340(10)
C(7) .3730(6) -.0990(4) .3699(3) .0600(10)
C(8) .4033(6) -.2078(4) .4176(3) .0600(10)
N(9) .1460(4) .0520(3) .2981(2) .0350(10)
C(10) -.0703(5) .0891(3) .2806(2) .0420(10)
C(11) -.0892(5) .1866(3) .2130(2) .0450(10)
C(12) .0573(5) .3333(3) .2462(2) .0380(10)
C(13) .2802(5) .2864(4) .2568(2) .0450(10)
C(14) .3029(5) .1872(3) .3237(2) .0460(10)
C(15) .0367(5) .4382(4) .1818(2) .0450(10)
C(16) -.1813(5) .4995(3) .1763(2) .0440(10)
C(17) -.1975(6) .6138(4) .1185(2) .0480(10)
C(18) -.4146(6) .6750(4) .1156(2) .0460(10)
C(19) -.4367(6) .7875(4) .0567(2) .0520(10)
C(20) -.6540(7) .8491(4) .0566(3) .0660(10)
H(2A) -.0847(6) -.2912(4) .4417(3) .071
H(3A) -.1351(6) -.1083(4) .3616(3) .069
H(5A) .4938(6) -.0512(4) .3504(3) .072
H(6A) .5425(6) -.2366(4) .4300(3) .072
H(8A) -.1191(5) .1463(3) .3401(2) .050
H(8B) -.1596(5) -.0060(3) .2562(2) .050
H(9A) -.0497(5) .1270(3) .1522(2) .054
H(9B) -.2323(5) .2116(3) .2048(2) .054
H(10A) .0222(5) .3899(3) .3086(2) .045
H(11A) .3779(5) .3765(4) .2776(2) .054
H(11B) .3137(5) .2265(4) .1949(2) .054
H(12A) .4424(5) .1526(3) .3245(2) .055
H(12B) .2827(5) .2503(3) .3868(2) .055
H(13A) .1405(5) .5246(4) .2037(2) .054
H(13B) .0658(5) .3800(4) .1188(2) .054
H(14A) -.2170(5) .5473(3) .2400(2) .053
H(14B) -.2832(5) .4138(3) .1475(2) .053
H(15A) -.1649(6) .5659(4) .0542(2) .058
H(15B) -.0949(6) .6993(4) .1466(2) .058
H(16A) -.4450(6) .7272(4) .1795(2) .055
H(16B) -.5181(6) .5892(4) .0900(2) .055
H(17A) -.4130(6) .7344(4) -.0080(2) .062
H(17B) -.3298(6) .8714(4) .0807(2) .062
H(18B) -.6699(7) .8901(4) .1254(3) .079
H(18A) -.7852(7) .7675(4) .0395(3) .079
H(18C) -.6504(7) .9496(4) .0279(3) .079

loop_
_geom_angle_atom_site_label_1
_geom_angle_atom_site_label_2
_geom_angle_atom_site_label_3
_geom_angle
N(1) C(2) C(3) 177.3(4)
C(8) C(3) C(4) 117.8(3)
C(8) C(3) C(2) 121.5(3)
C(4) C(3) C(2) 120.7(3)
C(5) C(4) C(3) 121.5(3)
C(4) C(5) C(6) 121.9(3)
C(5) C(6) C(7) 115.8(3)
C(5) C(6) N(9) 122.4(3)
C(7) C(6) N(9) 121.7(3)
C(8) C(7) C(6) 122.6(3)
C(3) C(8) C(7) 120.4(3)
C(6) N(9) C(10) 116.8(2)
C(6) N(9) C(14) 116.1(2)
C(10) N(9) C(14) 114.0(2)
N(9) C(10) C(11) 113.0(3)
C(10) C(11) C(12) 112.1(3)
C(13) C(12) C(11) 107.5(2)
C(13) C(12) C(15) 112.6(3)
C(11) C(12) C(15) 113.7(3)
C(14) C(13) C(12) 112.7(3)
N(9) C(14) C(13) 112.7(3)
C(12) C(15) C(16) 114.1(3)
C(17) C(16) C(15) 114.3(3)
C(16) C(17) C(18) 113.2(3)
C(19) C(18) C(17) 114.4(3)
C(18) C(19) C(20) 113.3(3)

loop_
_geom_bond_atom_site_label_1
_geom_bond_atom_site_label_2
_geom_bond_distance
N(1) C(2) 1.149(4)
C(2) C(3) 1.442(4)
C(3) C(8) 1.374(5)
C(3) C(4) 1.380(5)
C(4) C(5) 1.371(4)
C(5) C(6) 1.385(4)
C(6) C(7) 1.391(4)
C(6) N(9) 1.400(3)
C(7) C(8) 1.379(4)
N(9) C(10) 1.461(4)
N(9) C(14) 1.479(4)
C(10) C(11) 1.511(4)
C(11) C(12) 1.518(4)
C(12) C(13) 1.517(4)
C(12) C(15) 1.528(4)
C(13) C(14) 1.516(4)
C(15) C(16) 1.532(4)
C(16) C(17) 1.521(4)
C(17) C(18) 1.522(5)
C(18) C(19) 1.522(4)
C(19) C(20) 1.523(5)
